data_2242028
loop_
_publ_author_name
'Smith, Graham'
'Wermuth, Urs D.'

_publ_section_title
;
 Crystal structures and hydrogen bonding in the isotypic series of
 hydrated alkali metal (K, Rb and Cs) complexes with 4-aminophenylarsonic
 acid
;
_journal_coeditor_code WM5350
_journal_issue 2
_journal_name_full 'Acta Crystallographica Section E'
_journal_page_first 203
_journal_page_last 208
_journal_paper_doi 10.1107/S2056989017000445
_journal_volume 73
_journal_year 2017
_chemical_formula_iupac '[Rb (C6 H7 As N O3) (H2 O)1.5]'
_chemical_formula_moiety 'C6 H7 As N O3, Rb, 1.5(H2 O)'
_chemical_formula_sum 'C6 H10 As N O4.5 Rb'
_chemical_formula_weight 328.54
_chemical_name_common 'rubidium <i>p</i>-arsanilate sesquihydrate'
_chemical_name_systematic
;
Poly[di-\m~3~-4-aminophenylarsonato-tri-\m~2~-aqua-dirubidium]
;
_space_group_IT_number 36
_symmetry_cell_setting orthorhombic
_symmetry_space_group_name_Hall 'C 2c -2'
_symmetry_space_group_name_H-M 'C m c 21'
_atom_sites_solution_hydrogens geom
_atom_sites_solution_primary direct
_atom_sites_solution_secondary difmap
_audit_creation_method SHELXL-97
_cell_angle_alpha 90.00
_cell_angle_beta 90.00
_cell_angle_gamma 90.00
_cell_formula_units_Z 8
_cell_length_a 24.4783(19)
_cell_length_b 10.4577(9)
_cell_length_c 8.0978(7)
_cell_measurement_reflns_used 1374
_cell_measurement_temperature 200.0(10)
_cell_measurement_theta_max 28.74
_cell_measurement_theta_min 4.04
_cell_volume 2072.9(3)
_computing_cell_refinement
;
CrysAlis PRO (Rigaku OD, 2015)
;
_computing_data_collection
;
CrysAlis PRO (Rigaku OD, 2015)
;
_computing_data_reduction
;
CrysAlis PRO (Rigaku OD, 2015)
;
_computing_molecular_graphics
;
PLATON (Spek, 2009)
;
_computing_publication_material
;
PLATON (Spek, 2009)
;
_computing_structure_refinement
;
SHELXL97 (Sheldrick, 2008) within WinGX (Farrugia, 2012)
;
_computing_structure_solution
;
SIR92 (Altomare <i>et al.</i>, 1993)
;
_diffrn_ambient_temperature 200.0(10)
_diffrn_detector_area_resol_mean 16.077
_diffrn_measured_fraction_theta_full 0.995
_diffrn_measured_fraction_theta_max 0.890
_diffrn_measurement_device_type 'Oxford Diffraction Gemini-S CCD-detector'
_diffrn_measurement_method '\w scans'
_diffrn_radiation_monochromator graphite
_diffrn_radiation_source 'Enhance (Mo) X-ray source'
_diffrn_radiation_type MoK\a
_diffrn_radiation_wavelength 0.71073
_diffrn_reflns_av_R_equivalents 0.0255
_diffrn_reflns_av_sigmaI/netI 0.0394
_diffrn_reflns_limit_h_max 15
_diffrn_reflns_limit_h_min -33
_diffrn_reflns_limit_k_max 13
_diffrn_reflns_limit_k_min -14
_diffrn_reflns_limit_l_max 10
_diffrn_reflns_limit_l_min -10
_diffrn_reflns_number 3623
_diffrn_reflns_theta_full 26.00
_diffrn_reflns_theta_max 29.02
_diffrn_reflns_theta_min 3.90
_diffrn_standards_number 0
_exptl_absorpt_coefficient_mu 7.935
_exptl_absorpt_correction_T_max 0.980
_exptl_absorpt_correction_T_min 0.375
_exptl_absorpt_correction_type multi-scan
_exptl_absorpt_process_details
;
(CrysAlis PRO; Rigaku OD, 2015)
;
_exptl_crystal_colour colourless
_exptl_crystal_density_diffrn 2.105
_exptl_crystal_density_method 'not measured'
_exptl_crystal_description prism
_exptl_crystal_F_000 1272
_exptl_crystal_size_max 0.35
_exptl_crystal_size_mid 0.20
_exptl_crystal_size_min 0.12
_refine_diff_density_max 0.703
_refine_diff_density_min -0.462
_refine_ls_abs_structure_details
;
Flack (1983), 1309 Friedel pairs
;
_refine_ls_abs_structure_Flack -0.008(12)
_refine_ls_extinction_coef 0.00306(19)
_refine_ls_extinction_expression Fc^*^=kFc[1+0.001xFc^2^\l^3^/sin(2\q)]^-1/4^
_refine_ls_extinction_method SHELXL97
_refine_ls_goodness_of_fit_ref 1.026
_refine_ls_hydrogen_treatment mixed
_refine_ls_matrix_type full
_refine_ls_number_parameters 146
_refine_ls_number_reflns 2093
_refine_ls_number_restraints 8
_refine_ls_restrained_S_all 1.024
_refine_ls_R_factor_all 0.0371
_refine_ls_R_factor_gt 0.0320
_refine_ls_shift/su_max 0.003
_refine_ls_shift/su_mean 0.000
_refine_ls_structure_factor_coef Fsqd
_refine_ls_weighting_details 'calc w=1/[\s^2^(Fo^2^)+(0.0392P)^2^] where P=(Fo^2^+2Fc^2^)/3'
_refine_ls_weighting_scheme calc
_refine_ls_wR_factor_gt 0.0700
_refine_ls_wR_factor_ref 0.0723
_reflns_number_gt 1899
_reflns_number_total 2093
_reflns_threshold_expression I>2\s(I)
_cod_data_source_file wm5350sup1.cif
_cod_data_source_block II
_cod_database_code 2242028
_cod_depositor_comments
;

2017-05-03
Z value and formula fixed to values more according to usual
chemical conventions.                 miguel
;
_cod_original_formula_sum 'C12 H20 As2 N2 O9 Rb2'
_cod_original_formula_weight 657.08
_cod_original_formula_moiety 'C12 H20 As2 N2 O9 Rb2'
_cod_original_formula_units_Z 4

loop_
_symmetry_equiv_pos_site_id
_symmetry_equiv_pos_as_xyz
1 x,y,z
2 -x,-y,1/2+z
3 -x,y,z
4 x,-y,1/2+z
5 1/2+x,1/2+y,z
6 1/2-x,1/2-y,1/2+z
7 1/2-x,1/2+y,z
8 1/2+x,1/2-y,1/2+z

loop_
_atom_site_aniso_label
_atom_site_aniso_U_11
_atom_site_aniso_U_22
_atom_site_aniso_U_33
_atom_site_aniso_U_12
_atom_site_aniso_U_13
_atom_site_aniso_U_23
Rb1 0.0241(3) 0.0282(3) 0.0268(3) 0.0000 0.0000 -0.0051(4)
Rb2 0.0227(4) 0.0597(5) 0.0304(4) 0.0000 0.0000 -0.0179(4)
As1 0.0210(2) 0.0183(2) 0.0206(2) -0.0019(2) 0.0036(2) -0.0007(3)
O1W 0.032(2) 0.0309(19) 0.037(2) -0.0008(16) -0.0036(19) -0.0005(18)
O2W 0.032(3) 0.027(3) 0.042(3) 0.0000 0.0000 -0.006(2)
O11 0.0206(19) 0.037(2) 0.033(2) -0.0005(16) -0.0041(16) 0.0069(16)
O12 0.046(2) 0.0303(18) 0.045(3) -0.0176(17) 0.0261(19) -0.0182(19)
O13 0.036(2) 0.0257(18) 0.0207(18) 0.0053(15) 0.0064(16) 0.0031(15)
N4 0.019(2) 0.035(3) 0.032(3) 0.0024(18) 0.0042(19) 0.006(2)
C1 0.019(2) 0.021(2) 0.020(3) 0.0003(17) 0.0009(18) -0.0017(18)
C2 0.025(3) 0.021(2) 0.029(3) 0.001(2) 0.002(2) 0.005(2)
C3 0.023(3) 0.025(3) 0.033(3) 0.001(2) 0.006(2) 0.009(2)
C4 0.025(3) 0.021(2) 0.023(3) 0.0018(19) 0.004(2) -0.0043(19)
C5 0.031(2) 0.020(2) 0.030(3) 0.0078(17) 0.003(3) 0.003(3)
C6 0.036(3) 0.018(2) 0.024(3) -0.0023(19) 0.006(2) 0.0040(19)

loop_
_atom_site_type_symbol
_atom_site_label
_atom_site_fract_x
_atom_site_fract_y
_atom_site_fract_z
_atom_site_U_iso_or_equiv
_atom_site_thermal_displace_type
_atom_site_calc_flag
_atom_site_refinement_flags
_atom_site_occupancy
Rb Rb1 0.50000 0.94747(5) 0.57916(11) 0.0264(2) Uani d S 1.000
Rb Rb2 0.50000 0.63207(8) 0.24818(10) 0.0376(3) Uani d S 1.000
As As1 0.60556(2) 0.63552(4) 0.58879(6) 0.02000(10) Uani d . 1.000
O O1W 0.58793(16) 1.0545(3) 0.7791(5) 0.0333(11) Uani d D 1.000
O O2W 0.50000 0.7864(5) -0.0920(7) 0.0337(17) Uani d SD 1.000
O O11 0.57535(14) 0.7458(3) 0.4753(4) 0.0302(11) Uani d . 1.000
O O12 0.57765(17) 0.4882(3) 0.5436(5) 0.0404(13) Uani d D 1.000
O O13 0.59344(15) 0.6516(3) 0.7898(4) 0.0275(11) Uani d . 1.000
N N4 0.85111(17) 0.6329(4) 0.4734(6) 0.0287(16) Uani d D 1.000
C C1 0.68166(19) 0.6279(4) 0.5443(6) 0.0200(14) Uani d . 1.000
C C2 0.7060(2) 0.7197(5) 0.4430(6) 0.0250(16) Uani d . 1.000
C C3 0.7614(2) 0.7222(5) 0.4197(7) 0.0270(17) Uani d . 1.000
C C4 0.7946(2) 0.6315(4) 0.4982(6) 0.0230(16) Uani d . 1.000
C C5 0.77044(19) 0.5380(4) 0.5957(8) 0.0270(14) Uani d . 1.000
C C6 0.7146(2) 0.5357(4) 0.6178(6) 0.0260(16) Uani d . 1.000
H H2 0.68380 0.78150 0.38940 0.0300 Uiso c R 1.000
H H3 0.77730 0.78530 0.35030 0.0320 Uiso c R 1.000
H H5 0.79260 0.47510 0.64760 0.0320 Uiso c R 1.000
H H6 0.69850 0.47060 0.68370 0.0310 Uiso c R 1.000
H H11W 0.6067(19) 1.001(4) 0.842(6) 0.0370 Uiso d D 1.000
H H12 0.582(2) 0.459(5) 0.445(3) 0.0370 Uiso d D 1.000
H H12W 0.589(3) 1.127(3) 0.833(6) 0.0370 Uiso d D 1.000
H H21W 0.5290(15) 0.741(4) -0.120(7) 0.0370 Uiso d D 1.000
H H41 0.864(2) 0.689(4) 0.407(6) 0.0300 Uiso d D 1.000
H H42 0.8680(19) 0.613(4) 0.566(4) 0.0300 Uiso d D 1.000

loop_
_atom_type_symbol
_atom_type_description
_atom_type_scat_dispersion_real
_atom_type_scat_dispersion_imag
_atom_type_scat_source
C C 0.0033 0.0016 'International Tables Vol C Tables 4.2.6.8 and 6.1.1.4'
H H 0.0000 0.0000 'International Tables Vol C Tables 4.2.6.8 and 6.1.1.4'
N N 0.0061 0.0033 'International Tables Vol C Tables 4.2.6.8 and 6.1.1.4'
O O 0.0106 0.0060 'International Tables Vol C Tables 4.2.6.8 and 6.1.1.4'
As As 0.0499 2.0058 'International Tables Vol C Tables 4.2.6.8 and 6.1.1.4'
Rb Rb -0.9393 2.9676 'International Tables Vol C Tables 4.2.6.8 and 6.1.1.4'

loop_
_geom_angle_atom_site_label_1
_geom_angle_atom_site_label_2
_geom_angle_atom_site_label_3
_geom_angle_site_symmetry_1
_geom_angle_site_symmetry_3
_geom_angle
_geom_angle_publ_flag
O1W Rb1 O11 . . 88.34(10) no
O1W Rb1 O2W . 1_556 74.69(10) no
O1W Rb1 O1W . 2_674 155.13(9) no
O1W Rb1 O2W . 2_675 84.49(10) no
O1W Rb1 O1W . 3_655 95.12(11) no
O1W Rb1 O11 . 3_655 154.37(10) no
O1W Rb1 O1W . 4_574 85.91(10) no
O2W Rb1 O11 1_556 . 81.81(10) no
O1W Rb1 O11 2_674 . 101.44(9) no
O2W Rb1 O11 2_675 . 121.14(10) no
O1W Rb1 O11 3_655 . 154.37(10) no
O11 Rb1 O11 . 3_655 78.18(9) no
O1W Rb1 O11 4_574 . 50.37(9) no
O1W Rb1 O2W 2_674 1_556 128.99(8) no
O2W Rb1 O2W 1_556 2_675 148.79(14) no
O1W Rb1 O2W 3_655 1_556 74.69(10) no
O2W Rb1 O11 1_556 3_655 81.81(10) no
O1W Rb1 O2W 4_574 1_556 128.99(8) no
O1W Rb1 O2W 2_674 2_675 70.85(9) no
O1W Rb1 O1W 2_674 3_655 85.91(10) no
O1W Rb1 O11 2_674 3_655 50.37(9) no
O1W Rb1 O1W 2_674 4_574 83.07(10) no
O1W Rb1 O2W 3_655 2_675 84.49(10) no
O2W Rb1 O11 2_675 3_655 121.14(10) no
O1W Rb1 O2W 4_574 2_675 70.85(9) no
O1W Rb1 O11 3_655 3_655 88.34(10) no
O1W Rb1 O1W 3_655 4_574 155.13(9) no
O1W Rb1 O11 4_574 3_655 101.44(9) no
O2W Rb2 O11 . . 110.13(10) no
O2W Rb2 O12 . 2_664 73.64(10) no
O2W Rb2 O11 . 3_655 110.13(10) no
O2W Rb2 O12 . 4_564 73.64(10) no
O11 Rb2 O12 . 2_664 176.01(11) no
O11 Rb2 O11 . 3_655 80.20(10) no
O11 Rb2 O12 . 4_564 97.38(11) no
O11 Rb2 O12 3_655 2_664 97.38(11) no
O12 Rb2 O12 2_664 4_564 84.84(12) no
O11 Rb2 O12 3_655 4_564 176.01(11) no
O11 As1 O12 . . 109.20(17) no
O11 As1 O13 . . 113.24(16) no
O11 As1 C1 . . 111.30(18) no
O12 As1 O13 . . 103.14(18) no
O12 As1 C1 . . 108.11(19) no
O13 As1 C1 . . 111.40(19) no
Rb1 O1W Rb1 . 2_675 85.63(10) no
Rb1 O2W Rb2 1_554 . 178.05(19) no
Rb1 O2W Rb2 2_674 . 93.89(15) no
Rb1 O2W Rb1 1_554 2_674 84.16(13) no
Rb1 O11 Rb2 . . 94.47(10) no
Rb1 O11 As1 . . 128.79(16) no
Rb2 O11 As1 . . 110.86(15) no
Rb2 O12 As1 2_665 . 122.77(19) no
Rb1 O1W H12W 2_675 . 70(4) no
Rb1 O1W H12W . . 129(5) no
H11W O1W H12W . . 104(5) no
Rb1 O1W H11W . . 117(3) no
Rb1 O1W H11W 2_675 . 85(3) no
Rb2 O2W H21W . 3_655 87(4) no
Rb1 O2W H21W 1_554 . 94(4) no
Rb2 O2W H21W . . 87(4) no
H21W O2W H21W . 3_655 107(4) no
Rb1 O2W H21W 1_554 3_655 94(4) no
Rb1 O2W H21W 2_674 . 127(3) no
Rb1 O2W H21W 2_674 3_655 127(3) no
Rb2 O12 H12 2_665 . 118(3) no
As1 O12 H12 . . 118(3) no
C4 N4 H41 . . 118(3) no
C4 N4 H42 . . 110(3) no
H41 N4 H42 . . 122(4) no
C2 C1 C6 . . 118.7(4) no
As1 C1 C2 . . 120.1(3) no
As1 C1 C6 . . 121.1(3) no
C1 C2 C3 . . 121.1(5) no
C2 C3 C4 . . 119.9(5) no
N4 C4 C5 . . 120.7(4) no
N4 C4 C3 . . 120.1(4) no
C3 C4 C5 . . 119.2(4) no
C4 C5 C6 . . 120.5(4) no
C1 C6 C5 . . 120.5(4) no
C1 C2 H2 . . 119.00 no
C3 C2 H2 . . 119.00 no
C2 C3 H3 . . 120.00 no
C4 C3 H3 . . 120.00 no
C4 C5 H5 . . 120.00 no
C6 C5 H5 . . 120.00 no
C1 C6 H6 . . 120.00 no
C5 C6 H6 . . 120.00 no

loop_
_geom_bond_atom_site_label_1
_geom_bond_atom_site_label_2
_geom_bond_site_symmetry_2
_geom_bond_distance
_geom_bond_publ_flag
Rb1 O1W . 2.917(4) yes
Rb1 O11 . 2.925(3) yes
Rb1 O2W 1_556 3.151(6) yes
Rb1 O1W 2_674 3.246(4) yes
Rb1 O2W 2_675 3.109(5) yes
Rb1 O1W 3_655 2.917(4) yes
Rb1 O11 3_655 2.925(3) yes
Rb1 O1W 4_574 3.246(4) yes
Rb2 O2W . 3.193(6) yes
Rb2 O11 . 2.863(3) yes
Rb2 O12 2_664 2.818(4) yes
Rb2 O11 3_655 2.863(3) yes
Rb2 O12 4_564 2.818(4) yes
As1 O11 . 1.650(3) no
As1 O12 . 1.725(3) no
As1 O13 . 1.663(3) no
As1 C1 . 1.899(5) no
O1W H11W . 0.89(5) no
O1W H12W . 0.88(4) no
O2W H21W . 0.88(4) no
O2W H21W 3_655 0.88(4) no
O12 H12 . 0.86(3) no
N4 C4 . 1.398(6) no
N4 H41 . 0.86(5) no
N4 H42 . 0.88(4) no
C1 C2 . 1.396(7) no
C1 C6 . 1.391(6) no
C2 C3 . 1.369(7) no
C3 C4 . 1.402(7) no
C4 C5 . 1.389(7) no
C5 C6 . 1.379(7) no
C2 H2 . 0.9500 no
C3 H3 . 0.9500 no
C5 H5 . 0.9500 no
C6 H6 . 0.9500 no

loop_
_geom_hbond_atom_site_label_D
_geom_hbond_atom_site_label_H
_geom_hbond_atom_site_label_A
_geom_hbond_site_symmetry_A
_geom_hbond_distance_DH
_geom_hbond_distance_HA
_geom_hbond_distance_DA
_geom_hbond_angle_DHA
_geom_hbond_publ_flag
O1W H11W N4 6_665 0.89(5) 2.04(4) 2.923(6) 176(5) yes
O2W H21W O13 1_554 0.88(4) 1.97(4) 2.852(5) 173(5) yes
O12 H12 O13 4_564 0.86(3) 1.73(4) 2.552(5) 158(5) yes
N4 H41 O13 6_664 0.86(5) 2.18(4) 3.022(5) 167(4) yes
N4 H42 O1W 7_645 0.88(4) 2.13(4) 3.005(6) 176(4) yes

loop_
_geom_torsion_atom_site_label_1
_geom_torsion_atom_site_label_2
_geom_torsion_atom_site_label_3
_geom_torsion_atom_site_label_4
_geom_torsion_site_symmetry_1
_geom_torsion_site_symmetry_3
_geom_torsion_site_symmetry_4
_geom_torsion
_geom_torsion_publ_flag
O11 Rb1 O1W Rb1 . . 2_675 -128.95(9) no
O1W Rb1 O11 Rb2 . . . -175.57(10) no
O1W Rb1 O11 As1 . . . 63.0(2) no
O2W Rb1 O11 As1 1_556 . . -11.8(2) no
O1W Rb1 O11 Rb2 2_674 . . -18.62(11) no
O1W Rb1 O11 As1 2_674 . . -140.0(2) no
O2W Rb1 O11 As1 2_675 . . 145.56(19) no
O1W Rb1 O11 Rb2 3_655 . . 86.1(2) no
O1W Rb1 O11 As1 3_655 . . -35.4(4) no
O11 Rb1 O11 Rb2 3_655 . . 26.37(9) no
O11 Rb1 O11 As1 3_655 . . -95.1(2) no
O1W Rb1 O11 Rb2 4_574 . . -89.51(13) no
O1W Rb1 O11 As1 4_574 . . 149.1(3) no
O1W Rb1 O11 Rb2 . 3_655 . -86.1(2) no
O11 Rb1 O11 Rb2 . 3_655 . -26.37(9) no
O2W Rb2 O11 Rb1 . . . 81.20(11) no
O2W Rb2 O11 As1 . . . -144.19(15) no
O11 Rb2 O11 Rb1 3_655 . . -26.79(9) no
O11 Rb2 O11 As1 3_655 . . 107.83(17) no
O12 Rb2 O11 Rb1 4_564 . . 156.43(10) no
O12 Rb2 O11 As1 4_564 . . -68.96(17) no
O11 Rb2 O11 Rb1 . 3_655 . 26.79(9) no
O12 As1 O11 Rb1 . . . 109.8(2) no
O12 As1 O11 Rb2 . . . -4.6(2) no
O13 As1 O11 Rb1 . . . -4.5(3) no
O13 As1 O11 Rb2 . . . -118.92(17) no
C1 As1 O11 Rb1 . . . -130.9(2) no
C1 As1 O11 Rb2 . . . 114.66(18) no
O11 As1 O12 Rb2 . . 2_665 -101.6(2) no
O13 As1 O12 Rb2 . . 2_665 19.1(2) no
C1 As1 O12 Rb2 . . 2_665 137.2(2) no
O11 As1 C1 C2 . . . 7.8(4) no
O11 As1 C1 C6 . . . -175.6(4) no
O12 As1 C1 C2 . . . 127.7(4) no
O12 As1 C1 C6 . . . -55.6(4) no
O13 As1 C1 C2 . . . -119.7(4) no
O13 As1 C1 C6 . . . 57.0(4) no
As1 C1 C2 C3 . . . 174.8(4) no
C6 C1 C2 C3 . . . -2.0(7) no
As1 C1 C6 C5 . . . -174.4(4) no
C2 C1 C6 C5 . . . 2.4(7) no
C1 C2 C3 C4 . . . 0.0(8) no
C2 C3 C4 N4 . . . 179.3(5) no
C2 C3 C4 C5 . . . 1.6(8) no
N4 C4 C5 C6 . . . -179.0(5) no
C3 C4 C5 C6 . . . -1.3(8) no
C4 C5 C6 C1 . . . -0.8(8) no

_cod_database_fobs_code 2242028
